data_4508943
loop_
_publ_author_name
'Cui, Shuxin'
'Zhao, Yulong'
'Zhang, Jingping'
'Liu, Qun'
'Zhang, Yan'

_publ_section_title
;
 Bipyridyl Second Ligand Dependent Structural and Magnetic Properties of
 Cu(II) Complexes with Pyridine-2,6-dicarboxylate and Water Molecule as
 First Ligand
;
_journal_issue 10
_journal_name_full 'Crystal Growth &amp; Design'
_journal_page_first 3803
_journal_paper_doi 10.1021/cg8004536
_journal_volume 8
_journal_year 2008
_chemical_formula_sum 'C23 H21 Cu N3 O7'
_chemical_formula_weight 514.97
_chemical_name_systematic
; 
 ? 
;
_space_group_IT_number 2
_symmetry_cell_setting triclinic
_symmetry_space_group_name_Hall '-P 1'
_symmetry_space_group_name_H-M 'P -1'
_atom_sites_solution_hydrogens geom
_atom_sites_solution_primary direct
_atom_sites_solution_secondary difmap
_audit_creation_method SHELXL-97
_cell_angle_alpha 83.030(5)
_cell_angle_beta 79.065(5)
_cell_angle_gamma 65.708(5)
_cell_formula_units_Z 4
_cell_length_a 9.825(5)
_cell_length_b 10.230(5)
_cell_length_c 24.405(5)
_cell_measurement_reflns_used 12442
_cell_measurement_temperature 187(2)
_cell_measurement_theta_max 26.05
_cell_measurement_theta_min 2.19
_cell_volume 2192.6(16)
_computing_structure_refinement 'SHELXL-97 (Sheldrick, 1997)'
_computing_structure_solution 'SHELXS-97 (Sheldrick, 1990)'
_diffrn_ambient_temperature 187(2)
_diffrn_detector_area_resol_mean 9
_diffrn_measured_fraction_theta_full 0.975
_diffrn_measured_fraction_theta_max 0.975
_diffrn_radiation_monochromator graphite
_diffrn_radiation_source 'fine-focus sealed tube'
_diffrn_radiation_type MoK\a
_diffrn_radiation_wavelength 0.71069
_diffrn_reflns_av_R_equivalents 0.0358
_diffrn_reflns_av_sigmaI/netI 0.0868
_diffrn_reflns_limit_h_max 11
_diffrn_reflns_limit_h_min -12
_diffrn_reflns_limit_k_max 12
_diffrn_reflns_limit_k_min -12
_diffrn_reflns_limit_l_max 30
_diffrn_reflns_limit_l_min -26
_diffrn_reflns_number 12442
_diffrn_reflns_theta_full 26.05
_diffrn_reflns_theta_max 26.05
_diffrn_reflns_theta_min 2.19
_diffrn_standards_number 0
_exptl_absorpt_coefficient_mu 1.048
_exptl_absorpt_correction_type none
_exptl_crystal_colour blue-green
_exptl_crystal_density_diffrn 1.560
_exptl_crystal_density_method 'not measured'
_exptl_crystal_description rod
_exptl_crystal_F_000 1060
_exptl_crystal_size_max 0.412
_exptl_crystal_size_mid 0.117
_exptl_crystal_size_min 0.054
_refine_diff_density_max 0.484
_refine_diff_density_min -0.323
_refine_diff_density_rms 0.068
_refine_ls_extinction_method none
_refine_ls_goodness_of_fit_ref 0.855
_refine_ls_hydrogen_treatment mixed
_refine_ls_matrix_type full
_refine_ls_number_parameters 661
_refine_ls_number_reflns 8456
_refine_ls_number_restraints 0
_refine_ls_restrained_S_all 0.855
_refine_ls_R_factor_all 0.0863
_refine_ls_R_factor_gt 0.0453
_refine_ls_shift/su_max 0.001
_refine_ls_shift/su_mean 0.000
_refine_ls_structure_factor_coef Fsqd
_refine_ls_weighting_details 'calc w=1/[\s^2^(Fo^2^)+(0.0228P)^2^+0.0000P] where P=(Fo^2^+2Fc^2^)/3'
_refine_ls_weighting_scheme calc
_refine_ls_wR_factor_gt 0.0758
_refine_ls_wR_factor_ref 0.0895
_reflns_number_gt 4914
_reflns_number_total 8456
_reflns_threshold_expression >2sigma(I)
_cod_data_source_file cg8004536sup2.cif
_cod_data_source_block qa004
_cod_depositor_comments
;
The following automatic conversions were performed:

'_symmetry_cell_setting' value 'Triclinic' changed to 'triclinic'
according to /home/saulius/struct/CIF-dictionaries/cif_core.dic
dictionary named 'cif_core.dic' version 2.4.2 from 2011-04-26.

Automatic conversion script
Id: cif_fix_values 1891 2012-01-12 08:04:46Z andrius 
;
_cod_original_sg_symbol_H-M P-1
_cod_database_code 4508943

loop_
_symmetry_equiv_pos_as_xyz
'x, y, z'
'-x, -y, -z'

loop_
_atom_site_label
_atom_site_type_symbol
_atom_site_fract_x
_atom_site_fract_y
_atom_site_fract_z
_atom_site_U_iso_or_equiv
_atom_site_adp_type
_atom_site_occupancy
_atom_site_symmetry_multiplicity
_atom_site_calc_flag
_atom_site_refinement_flags
Cu1 Cu 1.02065(5) 1.13118(4) 0.164533(17) 0.02420(13) Uani 1 1 d .
Cu2 Cu 0.51307(5) 1.14670(4) 0.161344(17) 0.02425(13) Uani 1 1 d .
O2W O 0.5321(4) 1.3264(3) 0.20136(12) 0.0279(7) Uani 1 1 d .
O7 O 0.7268(3) 1.0018(2) 0.15047(9) 0.0268(6) Uani 1 1 d .
O4 O 1.4513(3) 0.9403(2) 0.09200(10) 0.0300(6) Uani 1 1 d .
O1 O 0.7209(3) 1.4553(2) 0.08179(9) 0.0295(6) Uani 1 1 d .
O2 O 0.8175(3) 1.2834(2) 0.14695(9) 0.0248(6) Uani 1 1 d .
O5 O 0.2143(3) 1.4687(3) 0.07882(10) 0.0328(7) Uani 1 1 d .
O8 O 0.9417(3) 0.9459(2) 0.08976(10) 0.0316(7) Uani 1 1 d .
O1W O 1.0465(4) 1.2998(3) 0.20820(13) 0.0305(7) Uani 1 1 d .
O3 O 1.2374(3) 0.9906(2) 0.15315(10) 0.0269(6) Uani 1 1 d .
O4W O 0.5637(4) 0.6791(4) 0.15293(13) 0.0392(8) Uani 1 1 d .
N3 N 0.5724(3) 1.1981(3) 0.08591(11) 0.0196(7) Uani 1 1 d .
O6 O 0.3106(3) 1.2956(2) 0.14357(9) 0.0248(6) Uani 1 1 d .
N1 N 1.0798(3) 1.1881(3) 0.08942(11) 0.0193(7) Uani 1 1 d .
O6W O 0.0563(4) 0.6862(4) 0.15487(14) 0.0445(9) Uani 1 1 d .
O3W O 0.8295(4) 0.5853(3) 0.20896(13) 0.0451(8) Uani 1 1 d .
C1 C 0.8241(4) 1.3510(4) 0.09909(15) 0.0234(9) Uani 1 1 d .
C35 C 0.3687(4) 0.9388(4) 0.33495(15) 0.0284(9) Uani 1 1 d .
C29 C 0.7133(4) 1.1272(3) 0.06238(14) 0.0205(8) Uani 1 1 d .
O5W O 0.3182(4) 0.6067(3) 0.20831(14) 0.0463(9) Uani 1 1 d .
C30 C 0.8053(4) 1.0141(4) 0.10327(14) 0.0219(8) Uani 1 1 d .
C2 C 0.9766(4) 1.2905(3) 0.06241(14) 0.0197(8) Uani 1 1 d .
C25 C 0.4697(4) 1.3003(3) 0.05871(14) 0.0199(8) Uani 1 1 d .
C28 C 0.7617(4) 1.1580(4) 0.00723(14) 0.0243(9) Uani 1 1 d .
H28 H 0.8610 1.1097 -0.0096 0.029 Uiso 1 1 calc R
C5 C 1.2685(4) 1.1526(4) 0.01067(14) 0.0235(9) Uani 1 1 d .
H5 H 1.3681 1.1064 -0.0063 0.028 Uiso 1 1 calc R
C26 C 0.5080(4) 1.3367(4) 0.00343(14) 0.0250(9) Uani 1 1 d .
H26 H 0.4372 1.4076 -0.0161 0.030 Uiso 1 1 calc R
C12 C 0.8704(5) 0.9209(4) 0.33740(15) 0.0292(10) Uani 1 1 d .
N4 N 0.4505(3) 1.0629(3) 0.23257(12) 0.0245(7) Uani 1 1 d .
C7 C 1.3138(4) 1.0064(4) 0.10615(15) 0.0232(9) Uani 1 1 d .
C36 C 0.3260(5) 0.8736(4) 0.38951(15) 0.0336(10) Uani 1 1 d .
C6 C 1.2221(4) 1.1183(3) 0.06585(14) 0.0197(8) Uani 1 1 d .
C4 C 1.1618(4) 1.2580(4) -0.01849(14) 0.0271(9) Uani 1 1 d .
H4 H 1.1899 1.2817 -0.0557 0.033 Uiso 1 1 calc R
C24 C 0.3174(4) 1.3632(4) 0.09564(15) 0.0246(9) Uani 1 1 d .
C18 C 0.7186(5) 0.6879(4) 0.55508(16) 0.0314(10) Uani 1 1 d .
N2 N 0.9564(3) 1.0395(3) 0.23396(12) 0.0260(8) Uani 1 1 d .
C17 C 0.7536(5) 0.7500(4) 0.49871(16) 0.0317(10) Uani 1 1 d .
C3 C 1.0140(4) 1.3282(4) 0.00715(14) 0.0240(9) Uani 1 1 d .
H3 H 0.9423 1.3985 -0.0123 0.029 Uiso 1 1 calc R
C41 C 0.2134(5) 0.6961(4) 0.54990(15) 0.0322(10) Uani 1 1 d .
C27 C 0.6559(4) 1.2641(4) -0.02210(14) 0.0250(9) Uani 1 1 d .
H27 H 0.6845 1.2868 -0.0593 0.030 Uiso 1 1 calc R
C11 C 1.0202(5) 0.8737(4) 0.31225(16) 0.0401(11) Uani 1 1 d .
H11 H 1.0948 0.8011 0.3298 0.048 Uiso 1 1 calc R
C10 C 0.7662(4) 1.0265(4) 0.30828(15) 0.0358(10) Uani 1 1 d .
H10 H 0.6639 1.0597 0.3229 0.043 Uiso 1 1 calc R
N6 N 0.2602(4) 0.9596(4) 0.43257(14) 0.0560(11) Uani 1 1 d .
C32 C 0.3511(4) 1.1434(4) 0.27318(14) 0.0306(9) Uani 1 1 d .
H32 H 0.3079 1.2424 0.2665 0.037 Uiso 1 1 calc R
C8 C 1.0588(4) 0.9344(4) 0.26120(15) 0.0361(10) Uani 1 1 d .
H8 H 1.1600 0.9010 0.2450 0.043 Uiso 1 1 calc R
C14 C 0.6797(5) 0.8916(4) 0.41571(15) 0.0409(11) Uani 1 1 d .
H14 H 0.6030 0.9509 0.3957 0.049 Uiso 1 1 calc R
C33 C 0.3095(4) 1.0861(4) 0.32462(15) 0.0340(10) Uani 1 1 d .
H33 H 0.2422 1.1463 0.3522 0.041 Uiso 1 1 calc R
C40 C 0.2495(5) 0.7585(4) 0.49327(15) 0.0312(10) Uani 1 1 d .
C9 C 0.8126(4) 1.0831(4) 0.25777(15) 0.0358(10) Uani 1 1 d .
H9 H 0.7398 1.1553 0.2394 0.043 Uiso 1 1 calc R
N5 N 0.9364(4) 0.7806(4) 0.42207(14) 0.0569(11) Uani 1 1 d .
C13 C 0.8245(5) 0.8620(4) 0.39329(16) 0.0356(11) Uani 1 1 d .
C31 C 0.5093(5) 0.9216(4) 0.24312(15) 0.0378(10) Uani 1 1 d .
H31 H 0.5801 0.8642 0.2155 0.045 Uiso 1 1 calc R
C43 C 0.2755(5) 0.5489(4) 0.56103(16) 0.0492(12) Uani 1 1 d .
H43 H 0.3370 0.4887 0.5326 0.059 Uiso 1 1 calc R
C38 C 0.3129(6) 0.6769(5) 0.44724(17) 0.0586(14) Uani 1 1 d .
H38 H 0.3303 0.5800 0.4508 0.070 Uiso 1 1 calc R
C44 C 0.2470(6) 0.4899(5) 0.61426(18) 0.0605(14) Uani 1 1 d .
H44 H 0.2894 0.3909 0.6209 0.073 Uiso 1 1 calc R
C21 C 0.7999(6) 0.5440(4) 0.63844(17) 0.0536(13) Uani 1 1 d .
H21 H 0.8774 0.4890 0.6587 0.064 Uiso 1 1 calc R
C23 C 0.6539(6) 0.5645(5) 0.66008(17) 0.0516(14) Uani 1 1 d .
H23 H 0.6321 0.5228 0.6948 0.062 Uiso 1 1 calc R
C22 C 0.5397(6) 0.6470(4) 0.63019(17) 0.0524(13) Uani 1 1 d .
H22 H 0.4403 0.6619 0.6450 0.063 Uiso 1 1 calc R
C20 C 0.8329(5) 0.6050(4) 0.58618(16) 0.0459(12) Uani 1 1 d .
H20 H 0.9326 0.5903 0.5718 0.055 Uiso 1 1 calc R
C42 C 0.1220(5) 0.7810(4) 0.59345(15) 0.0400(11) Uani 1 1 d .
H42 H 0.0774 0.8800 0.5870 0.048 Uiso 1 1 calc R
C19 C 0.5717(5) 0.7085(4) 0.57790(16) 0.0449(11) Uani 1 1 d .
H19 H 0.4933 0.7641 0.5581 0.054 Uiso 1 1 calc R
C34 C 0.4711(5) 0.8555(4) 0.29275(16) 0.0402(11) Uani 1 1 d .
H34 H 0.5137 0.7560 0.2978 0.048 Uiso 1 1 calc R
C45 C 0.0952(5) 0.7222(5) 0.64627(16) 0.0465(11) Uani 1 1 d .
H45 H 0.0345 0.7820 0.6749 0.056 Uiso 1 1 calc R
C39 C 0.2234(5) 0.9009(4) 0.48322(16) 0.0512(13) Uani 1 1 d .
H39 H 0.1776 0.9612 0.5129 0.061 Uiso 1 1 calc R
C16 C 0.8988(5) 0.7263(5) 0.47373(17) 0.0553(13) Uani 1 1 d .
H16 H 0.9768 0.6692 0.4934 0.066 Uiso 1 1 calc R
C15 C 0.6434(5) 0.8362(4) 0.46731(16) 0.0494(12) Uani 1 1 d .
H15 H 0.5425 0.8569 0.4816 0.059 Uiso 1 1 calc R
C37 C 0.3512(5) 0.7347(4) 0.39620(16) 0.0495(13) Uani 1 1 d .
H37 H 0.3952 0.6765 0.3658 0.059 Uiso 1 1 calc R
C46 C 0.1573(5) 0.5763(5) 0.65690(17) 0.0508(13) Uani 1 1 d .
H46 H 0.1388 0.5368 0.6925 0.061 Uiso 1 1 calc R
H1B H 0.983(4) 1.374(4) 0.2058(14) 0.026(13) Uiso 1 1 d .
H6B H 0.091(5) 0.622(4) 0.1322(17) 0.055(17) Uiso 1 1 d .
H6A H 0.026(5) 0.754(4) 0.1412(16) 0.038(15) Uiso 1 1 d .
H2B H 0.461(5) 1.411(4) 0.2036(15) 0.049(14) Uiso 1 1 d .
H4B H 0.542(5) 0.744(4) 0.1356(17) 0.053(17) Uiso 1 1 d .
H4A H 0.601(5) 0.613(4) 0.1305(16) 0.045(15) Uiso 1 1 d .
H5B H 0.246(5) 0.641(4) 0.1950(17) 0.044(16) Uiso 1 1 d .
H1A H 1.108(5) 1.304(5) 0.1912(18) 0.051(19) Uiso 1 1 d .
H3B H 0.754(5) 0.617(4) 0.1915(17) 0.053(15) Uiso 1 1 d .
H5A H 0.381(5) 0.642(4) 0.1905(18) 0.064(17) Uiso 1 1 d .
H2A H 0.603(5) 1.327(5) 0.1876(19) 0.06(2) Uiso 1 1 d .
H3A H 0.890(6) 0.627(6) 0.193(2) 0.12(3) Uiso 1 1 d .

loop_
_atom_site_aniso_label
_atom_site_aniso_U_11
_atom_site_aniso_U_22
_atom_site_aniso_U_33
_atom_site_aniso_U_23
_atom_site_aniso_U_13
_atom_site_aniso_U_12
Cu1 0.0197(3) 0.0272(3) 0.0198(3) 0.0049(2) -0.0006(2) -0.0062(2)
Cu2 0.0210(3) 0.0268(3) 0.0191(3) 0.0037(2) -0.0003(2) -0.0062(2)
O2W 0.0208(18) 0.0278(17) 0.0306(17) -0.0012(12) 0.0001(14) -0.0070(15)
O7 0.0228(16) 0.0284(15) 0.0213(14) 0.0036(11) 0.0005(12) -0.0051(12)
O4 0.0189(16) 0.0290(15) 0.0318(16) 0.0034(12) 0.0020(12) -0.0032(13)
O1 0.0255(16) 0.0254(14) 0.0260(15) 0.0000(11) -0.0056(12) 0.0017(12)
O2 0.0180(15) 0.0278(14) 0.0231(14) 0.0036(11) -0.0012(11) -0.0058(12)
O5 0.0277(17) 0.0291(15) 0.0314(16) 0.0030(12) -0.0075(13) -0.0011(13)
O8 0.0206(16) 0.0301(15) 0.0334(16) 0.0019(12) 0.0003(13) -0.0021(13)
O1W 0.0255(19) 0.0315(19) 0.0297(18) 0.0002(14) 0.0000(15) -0.0088(16)
O3 0.0192(15) 0.0273(14) 0.0256(15) 0.0068(11) -0.0009(12) -0.0039(12)
O4W 0.045(2) 0.0252(18) 0.0364(19) -0.0007(16) -0.0049(16) -0.0044(16)
N3 0.0213(18) 0.0195(16) 0.0171(16) -0.0004(12) 0.0001(14) -0.0087(14)
O6 0.0175(15) 0.0271(14) 0.0237(14) 0.0042(11) -0.0016(11) -0.0050(12)
N1 0.0175(18) 0.0188(16) 0.0199(16) 0.0020(12) -0.0013(14) -0.0070(14)
O6W 0.049(2) 0.027(2) 0.045(2) 0.0024(18) -0.0060(17) -0.0040(18)
O3W 0.040(2) 0.0390(19) 0.048(2) 0.0065(15) -0.0089(18) -0.0085(17)
C1 0.022(2) 0.024(2) 0.026(2) -0.0060(16) -0.0048(17) -0.0091(18)
C35 0.030(3) 0.032(2) 0.023(2) 0.0018(17) -0.0044(18) -0.013(2)
C29 0.025(2) 0.0169(19) 0.020(2) -0.0045(15) -0.0010(17) -0.0081(17)
O5W 0.036(2) 0.0391(19) 0.052(2) 0.0064(15) -0.0055(19) -0.0062(18)
C30 0.021(2) 0.021(2) 0.023(2) -0.0029(16) -0.0020(17) -0.0083(18)
C2 0.022(2) 0.0152(18) 0.021(2) -0.0001(15) -0.0052(16) -0.0064(16)
C25 0.019(2) 0.0172(19) 0.026(2) -0.0004(15) -0.0049(17) -0.0087(16)
C28 0.028(2) 0.025(2) 0.020(2) -0.0081(16) 0.0049(17) -0.0121(18)
C5 0.025(2) 0.025(2) 0.022(2) -0.0036(16) 0.0033(17) -0.0131(18)
C26 0.031(2) 0.025(2) 0.022(2) 0.0049(16) -0.0074(18) -0.0150(19)
C12 0.036(3) 0.027(2) 0.022(2) 0.0002(17) 0.0001(19) -0.013(2)
N4 0.0223(19) 0.0236(17) 0.0230(18) 0.0011(13) -0.0003(14) -0.0065(15)
C7 0.025(2) 0.020(2) 0.025(2) -0.0010(16) -0.0024(18) -0.0094(18)
C36 0.040(3) 0.044(3) 0.021(2) -0.0002(19) -0.002(2) -0.021(2)
C6 0.018(2) 0.0179(19) 0.024(2) -0.0013(15) 0.0005(16) -0.0091(17)
C4 0.035(3) 0.030(2) 0.018(2) 0.0028(16) 0.0003(18) -0.018(2)
C24 0.025(2) 0.024(2) 0.027(2) -0.0004(17) -0.0076(18) -0.0093(18)
C18 0.040(3) 0.029(2) 0.027(2) 0.0014(17) -0.002(2) -0.018(2)
N2 0.0212(19) 0.0287(18) 0.0221(17) 0.0072(14) -0.0003(14) -0.0076(15)
C17 0.036(3) 0.029(2) 0.029(2) 0.0000(18) -0.001(2) -0.012(2)
C3 0.026(2) 0.023(2) 0.022(2) 0.0049(16) -0.0086(17) -0.0092(18)
C41 0.038(3) 0.037(2) 0.024(2) 0.0009(18) -0.0016(19) -0.018(2)
C27 0.032(3) 0.029(2) 0.018(2) -0.0001(16) -0.0011(18) -0.0179(19)
C11 0.037(3) 0.034(2) 0.036(2) 0.0116(19) -0.004(2) -0.004(2)
C10 0.026(2) 0.048(3) 0.029(2) 0.0046(19) 0.0051(18) -0.015(2)
N6 0.077(3) 0.048(2) 0.036(2) 0.0081(18) 0.002(2) -0.025(2)
C32 0.033(2) 0.025(2) 0.027(2) 0.0018(16) -0.0027(18) -0.0058(18)
C8 0.027(2) 0.035(2) 0.031(2) 0.0054(18) 0.0049(18) -0.0032(19)
C14 0.035(3) 0.054(3) 0.031(2) 0.016(2) -0.007(2) -0.019(2)
C33 0.030(2) 0.038(2) 0.026(2) -0.0031(17) 0.0043(18) -0.009(2)
C40 0.036(3) 0.036(2) 0.024(2) 0.0031(18) -0.0036(19) -0.018(2)
C9 0.030(2) 0.041(2) 0.027(2) 0.0081(18) -0.0059(19) -0.007(2)
N5 0.044(3) 0.076(3) 0.039(2) 0.021(2) 0.0008(19) -0.021(2)
C13 0.049(3) 0.032(2) 0.030(2) 0.0051(19) -0.008(2) -0.022(2)
C31 0.049(3) 0.032(2) 0.025(2) -0.0042(18) 0.006(2) -0.012(2)
C43 0.068(3) 0.040(3) 0.033(2) 0.002(2) -0.001(2) -0.018(2)
C38 0.094(4) 0.040(3) 0.040(3) -0.001(2) 0.011(3) -0.034(3)
C44 0.091(4) 0.047(3) 0.043(3) 0.012(2) -0.006(3) -0.032(3)
C21 0.075(4) 0.050(3) 0.038(3) 0.014(2) -0.017(3) -0.027(3)
C23 0.089(4) 0.046(3) 0.027(3) 0.001(2) 0.005(3) -0.040(3)
C22 0.064(4) 0.049(3) 0.041(3) -0.001(2) 0.011(2) -0.028(3)
C20 0.053(3) 0.043(3) 0.041(3) 0.008(2) -0.010(2) -0.020(2)
C42 0.048(3) 0.041(3) 0.029(2) -0.0005(19) -0.003(2) -0.017(2)
C19 0.047(3) 0.044(3) 0.039(3) 0.002(2) 0.001(2) -0.018(2)
C34 0.057(3) 0.024(2) 0.033(2) 0.0023(18) 0.001(2) -0.014(2)
C45 0.049(3) 0.063(3) 0.028(2) -0.008(2) 0.005(2) -0.026(3)
C39 0.076(4) 0.044(3) 0.030(2) 0.002(2) 0.001(2) -0.025(3)
C16 0.044(3) 0.076(3) 0.036(3) 0.018(2) -0.005(2) -0.021(3)
C15 0.040(3) 0.067(3) 0.037(3) 0.012(2) -0.002(2) -0.023(3)
C37 0.081(4) 0.037(3) 0.024(2) -0.0039(18) 0.017(2) -0.028(3)
C46 0.065(4) 0.072(4) 0.026(3) 0.011(2) -0.006(2) -0.042(3)

loop_
_atom_type_symbol
_atom_type_description
_atom_type_scat_dispersion_real
_atom_type_scat_dispersion_imag
_atom_type_scat_source
C C 0.0033 0.0016 'International Tables Vol C Tables 4.2.6.8 and 6.1.1.4'
H H 0.0000 0.0000 'International Tables Vol C Tables 4.2.6.8 and 6.1.1.4'
N N 0.0061 0.0033 'International Tables Vol C Tables 4.2.6.8 and 6.1.1.4'
O O 0.0106 0.0060 'International Tables Vol C Tables 4.2.6.8 and 6.1.1.4'
Cu Cu 0.3201 1.2651 'International Tables Vol C Tables 4.2.6.8 and 6.1.1.4'

loop_
_geom_angle_atom_site_label_1
_geom_angle_atom_site_label_2
_geom_angle_atom_site_label_3
_geom_angle
N1 Cu1 N2 167.58(12)
N1 Cu1 O3 80.93(10)
N2 Cu1 O3 96.73(11)
N1 Cu1 O2 79.74(11)
N2 Cu1 O2 101.23(11)
O3 Cu1 O2 160.19(9)
N1 Cu1 O1W 98.11(11)
N2 Cu1 O1W 94.30(12)
O3 Cu1 O1W 98.90(12)
O2 Cu1 O1W 88.08(12)
N3 Cu2 N4 168.96(12)
N3 Cu2 O7 81.17(11)
N4 Cu2 O7 96.01(11)
N3 Cu2 O6 80.28(11)
N4 Cu2 O6 101.05(11)
O7 Cu2 O6 160.46(9)
N3 Cu2 O2W 97.27(11)
N4 Cu2 O2W 93.76(12)
O7 Cu2 O2W 102.37(11)
O6 Cu2 O2W 86.05(11)
C30 O7 Cu2 115.0(2)
C1 O2 Cu1 114.7(2)
C7 O3 Cu1 114.8(2)
C29 N3 C25 123.0(3)
C29 N3 Cu2 118.2(2)
C25 N3 Cu2 118.8(2)
C24 O6 Cu2 114.5(2)
C6 N1 C2 123.1(3)
C6 N1 Cu1 117.8(2)
C2 N1 Cu1 119.1(2)
O1 C1 O2 126.4(4)
O1 C1 C2 119.6(3)
O2 C1 C2 114.1(3)
C34 C35 C33 117.3(3)
C34 C35 C36 121.5(3)
C33 C35 C36 121.1(4)
N3 C29 C28 120.6(3)
N3 C29 C30 111.6(3)
C28 C29 C30 127.8(3)
O8 C30 O7 125.9(3)
O8 C30 C29 120.3(3)
O7 C30 C29 113.8(3)
N1 C2 C3 120.4(3)
N1 C2 C1 111.9(3)
C3 C2 C1 127.7(3)
N3 C25 C26 120.1(3)
N3 C25 C24 111.9(3)
C26 C25 C24 128.0(3)
C29 C28 C27 117.4(3)
C6 C5 C4 118.1(3)
C25 C26 C27 117.9(3)
C10 C12 C11 116.5(3)
C10 C12 C13 121.7(4)
C11 C12 C13 121.8(3)
C31 N4 C32 117.1(3)
C31 N4 Cu2 120.7(3)
C32 N4 Cu2 122.2(2)
O4 C7 O3 125.9(3)
O4 C7 C6 119.5(3)
O3 C7 C6 114.6(3)
C37 C36 N6 120.5(4)
C37 C36 C35 121.9(4)
N6 C36 C35 117.6(4)
N1 C6 C5 119.7(3)
N1 C6 C7 111.7(3)
C5 C6 C7 128.6(3)
C3 C4 C5 120.9(3)
O5 C24 O6 126.0(4)
O5 C24 C25 120.2(3)
O6 C24 C25 113.8(3)
C19 C18 C20 118.0(4)
C19 C18 C17 120.9(4)
C20 C18 C17 121.1(4)
C9 N2 C8 117.1(3)
C9 N2 Cu1 122.2(2)
C8 N2 Cu1 120.5(3)
C16 C17 C15 114.6(4)
C16 C17 C18 122.5(4)
C15 C17 C18 122.9(4)
C2 C3 C4 117.9(3)
C42 C41 C43 117.4(4)
C42 C41 C40 122.2(4)
C43 C41 C40 120.4(4)
C26 C27 C28 121.0(3)
C8 C11 C12 120.0(3)
C9 C10 C12 120.4(4)
C36 N6 C39 118.4(4)
N4 C32 C33 122.9(3)
N2 C8 C11 122.7(4)
C13 C14 C15 121.0(4)
C32 C33 C35 119.7(4)
C39 C40 C38 114.8(4)
C39 C40 C41 122.9(4)
C38 C40 C41 122.3(4)
N2 C9 C10 123.2(3)
C13 N5 C16 118.0(4)
N5 C13 C14 120.5(4)
N5 C13 C12 116.2(4)
C14 C13 C12 123.2(4)
N4 C31 C34 123.6(4)
C41 C43 C44 120.9(4)
C37 C38 C40 121.5(4)
C46 C44 C43 120.7(4)
C23 C21 C20 120.3(4)
C21 C23 C22 119.6(4)
C23 C22 C19 120.5(4)
C21 C20 C18 120.8(4)
C45 C42 C41 121.5(4)
C18 C19 C22 120.8(4)
C31 C34 C35 119.3(4)
C46 C45 C42 120.6(4)
N6 C39 C40 124.1(4)
N5 C16 C17 124.6(4)
C14 C15 C17 121.3(4)
C36 C37 C38 120.7(4)
C44 C46 C45 118.9(4)

loop_
_geom_bond_atom_site_label_1
_geom_bond_atom_site_label_2
_geom_bond_distance
Cu1 N1 1.911(3)
Cu1 N2 1.961(3)
Cu1 O3 2.008(3)
Cu1 O2 2.049(2)
Cu1 O1W 2.255(3)
Cu2 N3 1.902(3)
Cu2 N4 1.950(3)
Cu2 O7 2.000(3)
Cu2 O6 2.035(2)
Cu2 O2W 2.271(3)
O7 C30 1.283(4)
O4 C7 1.237(4)
O1 C1 1.229(4)
O2 C1 1.288(4)
O5 C24 1.229(4)
O8 C30 1.230(4)
O3 C7 1.278(4)
N3 C29 1.321(4)
N3 C25 1.330(4)
O6 C24 1.289(4)
N1 C6 1.330(4)
N1 C2 1.331(4)
C1 C2 1.514(5)
C35 C34 1.383(5)
C35 C33 1.384(5)
C35 C36 1.482(5)
C29 C28 1.384(4)
C29 C30 1.534(4)
C2 C3 1.380(4)
C25 C26 1.379(4)
C25 C24 1.517(5)
C28 C27 1.392(4)
C5 C6 1.389(4)
C5 C4 1.391(4)
C26 C27 1.390(5)
C12 C10 1.379(5)
C12 C11 1.385(5)
C12 C13 1.489(5)
N4 C31 1.330(4)
N4 C32 1.336(4)
C7 C6 1.518(4)
C36 C37 1.333(5)
C36 N6 1.340(5)
C4 C3 1.387(5)
C18 C19 1.383(5)
C18 C20 1.393(5)
C18 C17 1.484(5)
N2 C9 1.328(4)
N2 C8 1.342(4)
C17 C16 1.374(5)
C17 C15 1.379(5)
C41 C42 1.382(5)
C41 C43 1.386(5)
C41 C40 1.493(5)
C11 C8 1.381(4)
C10 C9 1.376(4)
N6 C39 1.359(4)
C32 C33 1.382(4)
C14 C13 1.344(5)
C14 C15 1.363(4)
C40 C39 1.370(5)
C40 C38 1.372(5)
N5 C13 1.339(5)
N5 C16 1.363(4)
C31 C34 1.380(4)
C43 C44 1.393(5)
C38 C37 1.367(5)
C44 C46 1.369(6)
C21 C23 1.368(6)
C21 C20 1.392(5)
C23 C22 1.373(6)
C22 C19 1.392(5)
C42 C45 1.380(5)
C45 C46 1.373(5)

loop_
_geom_hbond_atom_site_label_D
_geom_hbond_atom_site_label_H
_geom_hbond_atom_site_label_A
_geom_hbond_distance_DH
_geom_hbond_distance_HA
_geom_hbond_distance_DA
_geom_hbond_angle_DHA
_geom_hbond_site_symmetry_A
O5W H5B O6W 0.77(4) 2.12(4) 2.878(5) 167(4) .
O1W H1A O6 0.68(4) 2.08(4) 2.755(4) 174(5) 1_655
O3W H3B O4W 0.85(4) 2.08(4) 2.929(5) 175(4) .
O5W H5A O4W 0.86(4) 2.01(4) 2.860(5) 167(4) .
O2W H2A O2 0.72(4) 2.04(5) 2.745(4) 167(5) .
O3W H3A O6W 0.88(5) 2.00(5) 2.867(5) 170(5) 1_655

loop_
_geom_torsion_atom_site_label_1
_geom_torsion_atom_site_label_2
_geom_torsion_atom_site_label_3
_geom_torsion_atom_site_label_4
_geom_torsion
N3 Cu2 O7 C30 4.8(2)
N4 Cu2 O7 C30 174.1(2)
O6 Cu2 O7 C30 23.3(4)
O2W Cu2 O7 C30 -90.8(2)
N1 Cu1 O2 C1 -5.2(2)
N2 Cu1 O2 C1 -172.6(2)
O3 Cu1 O2 C1 -18.0(4)
O1W Cu1 O2 C1 93.4(2)
N1 Cu1 O3 C7 3.7(2)
N2 Cu1 O3 C7 171.4(2)
O2 Cu1 O3 C7 16.4(4)
O1W Cu1 O3 C7 -93.1(2)
N4 Cu2 N3 C29 -77.6(7)
O7 Cu2 N3 C29 -1.7(2)
O6 Cu2 N3 C29 -175.5(3)
O2W Cu2 N3 C29 99.8(3)
N4 Cu2 N3 C25 100.3(7)
O7 Cu2 N3 C25 176.2(3)
O6 Cu2 N3 C25 2.4(2)
O2W Cu2 N3 C25 -82.3(3)
N3 Cu2 O6 C24 -7.0(2)
N4 Cu2 O6 C24 -175.9(2)
O7 Cu2 O6 C24 -25.5(4)
O2W Cu2 O6 C24 91.0(2)
N2 Cu1 N1 C6 -80.5(6)
O3 Cu1 N1 C6 -0.5(2)
O2 Cu1 N1 C6 -176.2(3)
O1W Cu1 N1 C6 97.3(3)
N2 Cu1 N1 C2 96.7(6)
O3 Cu1 N1 C2 176.7(3)
O2 Cu1 N1 C2 1.1(2)
O1W Cu1 N1 C2 -85.5(3)
Cu1 O2 C1 O1 -172.5(3)
Cu1 O2 C1 C2 7.9(4)
C25 N3 C29 C28 0.8(5)
Cu2 N3 C29 C28 178.6(2)
C25 N3 C29 C30 -179.0(3)
Cu2 N3 C29 C30 -1.1(4)
Cu2 O7 C30 O8 172.8(3)
Cu2 O7 C30 C29 -6.5(3)
N3 C29 C30 O8 -174.2(3)
C28 C29 C30 O8 6.1(5)
N3 C29 C30 O7 5.1(4)
C28 C29 C30 O7 -174.6(3)
C6 N1 C2 C3 0.7(5)
Cu1 N1 C2 C3 -176.4(2)
C6 N1 C2 C1 179.6(3)
Cu1 N1 C2 C1 2.6(4)
O1 C1 C2 N1 173.3(3)
O2 C1 C2 N1 -6.9(4)
O1 C1 C2 C3 -7.8(5)
O2 C1 C2 C3 171.9(3)
C29 N3 C25 C26 -0.1(5)
Cu2 N3 C25 C26 -177.9(2)
C29 N3 C25 C24 179.7(3)
Cu2 N3 C25 C24 1.9(4)
N3 C29 C28 C27 -1.0(5)
C30 C29 C28 C27 178.7(3)
N3 C25 C26 C27 -0.3(5)
C24 C25 C26 C27 179.9(3)
N3 Cu2 N4 C31 41.3(8)
O7 Cu2 N4 C31 -33.3(3)
O6 Cu2 N4 C31 137.1(3)
O2W Cu2 N4 C31 -136.1(3)
N3 Cu2 N4 C32 -140.5(6)
O7 Cu2 N4 C32 144.9(3)
O6 Cu2 N4 C32 -44.7(3)
O2W Cu2 N4 C32 42.0(3)
Cu1 O3 C7 O4 173.7(3)
Cu1 O3 C7 C6 -5.9(4)
C34 C35 C36 C37 -17.7(6)
C33 C35 C36 C37 163.5(4)
C34 C35 C36 N6 162.4(4)
C33 C35 C36 N6 -16.3(6)
C2 N1 C6 C5 0.6(5)
Cu1 N1 C6 C5 177.7(2)
C2 N1 C6 C7 -179.4(3)
Cu1 N1 C6 C7 -2.3(4)
C4 C5 C6 N1 -1.4(5)
C4 C5 C6 C7 178.5(3)
O4 C7 C6 N1 -174.2(3)
O3 C7 C6 N1 5.4(4)
O4 C7 C6 C5 5.9(5)
O3 C7 C6 C5 -174.5(3)
C6 C5 C4 C3 1.0(5)
Cu2 O6 C24 O5 -170.5(3)
Cu2 O6 C24 C25 9.7(4)
N3 C25 C24 O5 172.5(3)
C26 C25 C24 O5 -7.8(5)
N3 C25 C24 O6 -7.8(4)
C26 C25 C24 O6 172.0(3)
N1 Cu1 N2 C9 -94.8(6)
O3 Cu1 N2 C9 -173.1(3)
O2 Cu1 N2 C9 -1.5(3)
O1W Cu1 N2 C9 87.4(3)
N1 Cu1 N2 C8 89.2(6)
O3 Cu1 N2 C8 10.9(3)
O2 Cu1 N2 C8 -177.5(3)
O1W Cu1 N2 C8 -88.6(3)
C19 C18 C17 C16 -177.0(4)
C20 C18 C17 C16 1.9(6)
C19 C18 C17 C15 3.2(6)
C20 C18 C17 C15 -177.9(4)
N1 C2 C3 C4 -1.1(5)
C1 C2 C3 C4 -179.8(3)
C5 C4 C3 C2 0.2(5)
C25 C26 C27 C28 0.1(5)
C29 C28 C27 C26 0.6(5)
C10 C12 C11 C8 1.5(6)
C13 C12 C11 C8 -177.9(3)
C11 C12 C10 C9 -2.0(6)
C13 C12 C10 C9 177.3(3)
C37 C36 N6 C39 1.6(7)
C35 C36 N6 C39 -178.5(3)
C31 N4 C32 C33 0.6(5)
Cu2 N4 C32 C33 -177.6(3)
C9 N2 C8 C11 -1.1(6)
Cu1 N2 C8 C11 175.2(3)
C12 C11 C8 N2 0.1(6)
N4 C32 C33 C35 -2.0(6)
C34 C35 C33 C32 1.5(6)
C36 C35 C33 C32 -179.7(3)
C42 C41 C40 C39 14.4(6)
C43 C41 C40 C39 -163.5(4)
C42 C41 C40 C38 -166.1(4)
C43 C41 C40 C38 15.9(6)
C8 N2 C9 C10 0.5(6)
Cu1 N2 C9 C10 -175.7(3)
C12 C10 C9 N2 1.1(6)
C16 N5 C13 C14 1.7(6)
C16 N5 C13 C12 179.1(4)
C15 C14 C13 N5 -2.1(6)
C15 C14 C13 C12 -179.3(4)
C10 C12 C13 N5 -167.9(4)
C11 C12 C13 N5 11.4(6)
C10 C12 C13 C14 9.4(6)
C11 C12 C13 C14 -171.3(4)
C32 N4 C31 C34 1.1(6)
Cu2 N4 C31 C34 179.4(3)
C42 C41 C43 C44 -0.5(6)
C40 C41 C43 C44 177.6(4)
C39 C40 C38 C37 2.3(7)
C41 C40 C38 C37 -177.1(4)
C41 C43 C44 C46 -0.2(7)
C20 C21 C23 C22 -0.7(7)
C21 C23 C22 C19 0.7(7)
C23 C21 C20 C18 0.1(6)
C19 C18 C20 C21 0.5(6)
C17 C18 C20 C21 -178.4(4)
C43 C41 C42 C45 1.1(6)
C40 C41 C42 C45 -176.9(4)
C20 C18 C19 C22 -0.5(6)
C17 C18 C19 C22 178.4(4)
C23 C22 C19 C18 -0.1(6)
N4 C31 C34 C35 -1.5(6)
C33 C35 C34 C31 0.1(6)
C36 C35 C34 C31 -178.7(3)
C41 C42 C45 C46 -1.0(6)
C36 N6 C39 C40 0.1(7)
C38 C40 C39 N6 -2.0(7)
C41 C40 C39 N6 177.5(4)
C13 N5 C16 C17 -0.5(7)
C15 C17 C16 N5 -0.4(7)
C18 C17 C16 N5 179.8(4)
C13 C14 C15 C17 1.1(7)
C16 C17 C15 C14 0.0(6)
C18 C17 C15 C14 179.9(4)
N6 C36 C37 C38 -1.2(7)
C35 C36 C37 C38 178.9(4)
C40 C38 C37 C36 -0.9(8)
C43 C44 C46 C45 0.3(7)
C42 C45 C46 C44 0.3(7)
